data_2240986
loop_
_publ_author_name
'Windler, G. Kenneth'
'Scott, Brian L.'
'Tomson, Neil C.'
'Leonard, Philip W.'

_publ_section_title
;
 Crystal structure of 2-azido-1<i>H</i>-imidazole-4,5-dicarbonitrile
;
_journal_coeditor_code ZS2337
_journal_issue 9
_journal_name_full 'Acta Crystallographica Section E'
_journal_page_first o633
_journal_paper_doi 10.1107/S2056989015013444
_journal_volume 71
_journal_year 2015
_chemical_formula_iupac 'C5 H N7'
_chemical_formula_moiety 'C5 H N7'
_chemical_formula_sum 'C5 H N7'
_chemical_formula_weight 159.13
_chemical_name_common azidodicyanoimidazole
_chemical_name_systematic
;
2-Azido-1<i>H</i>-imidazole-4,5-dicarbonitrile
;
_space_group_IT_number 14
_symmetry_cell_setting monoclinic
_symmetry_space_group_name_Hall '-P 2yn'
_symmetry_space_group_name_H-M 'P 1 21/n 1'
_atom_sites_solution_hydrogens geom
_atom_sites_solution_primary direct
_atom_sites_solution_secondary difmap
_audit_creation_method SHELXL-97
_cell_angle_alpha 90.00
_cell_angle_beta 102.215(2)
_cell_angle_gamma 90.00
_cell_formula_units_Z 4
_cell_length_a 7.3217(6)
_cell_length_b 12.8128(11)
_cell_length_c 7.5202(6)
_cell_measurement_reflns_used 2943
_cell_measurement_temperature 100.0(10)
_cell_measurement_theta_max 35.09
_cell_measurement_theta_min 3.18
_cell_volume 689.51(10)
_computing_cell_refinement
;
SAINT (Bruker, 2009)
;
_computing_data_collection
;
APEX2 (Bruker, 2009)
;
_computing_data_reduction
;
SAINT (Bruker, 2009)
;
_computing_molecular_graphics
;
ORTEP-3 for Windows (Farrugia, 2012) and Mercury (Macrae <i>et al.</i>,
2008)
;
_computing_publication_material
;
<i>CHEMDRAW Ultra</i> (Cambridge Soft, 2014)
;
_computing_structure_refinement
;
SHELXL97 (Sheldrick, 2008)
;
_computing_structure_solution
;
SHELXS97 (Sheldrick, 2008)
;
_diffrn_ambient_temperature 100.0(10)
_diffrn_measured_fraction_theta_full 1.000
_diffrn_measured_fraction_theta_max 0.965
_diffrn_measurement_device_type 'Bruker D8 Quest with CMOS'
_diffrn_measurement_method '\w scans'
_diffrn_radiation_monochromator 'Bruker Triumph curved graphite'
_diffrn_radiation_source 'fine-focus sealed tube'
_diffrn_radiation_type MoK\a
_diffrn_radiation_wavelength 0.71073
_diffrn_reflns_av_R_equivalents 0.0237
_diffrn_reflns_av_sigmaI/netI 0.0189
_diffrn_reflns_limit_h_max 11
_diffrn_reflns_limit_h_min -11
_diffrn_reflns_limit_k_max 19
_diffrn_reflns_limit_k_min -20
_diffrn_reflns_limit_l_max 12
_diffrn_reflns_limit_l_min -12
_diffrn_reflns_number 13020
_diffrn_reflns_theta_full 25.00
_diffrn_reflns_theta_max 35.09
_diffrn_reflns_theta_min 3.18
_diffrn_standards_decay_% 0
_diffrn_standards_interval_count 0
_diffrn_standards_interval_time 0
_diffrn_standards_number 0
_exptl_absorpt_coefficient_mu 0.113
_exptl_absorpt_correction_T_max 0.9888
_exptl_absorpt_correction_T_min 0.9603
_exptl_absorpt_correction_type multi-scan
_exptl_absorpt_process_details
;
(SADABS; Bruker, 2009)
;
_exptl_crystal_colour 'pale yellow'
_exptl_crystal_density_diffrn 1.533
_exptl_crystal_density_method 'not measured'
_exptl_crystal_description block
_exptl_crystal_F_000 320
_exptl_crystal_size_max 0.36
_exptl_crystal_size_mid 0.24
_exptl_crystal_size_min 0.10
_refine_diff_density_max 0.508
_refine_diff_density_min -0.249
_refine_ls_extinction_method none
_refine_ls_goodness_of_fit_ref 1.556
_refine_ls_hydrogen_treatment refall
_refine_ls_matrix_type full
_refine_ls_number_parameters 112
_refine_ls_number_reflns 2943
_refine_ls_number_restraints 0
_refine_ls_restrained_S_all 1.556
_refine_ls_R_factor_all 0.0440
_refine_ls_R_factor_gt 0.0360
_refine_ls_shift/su_max 0.001
_refine_ls_shift/su_mean 0.000
_refine_ls_structure_factor_coef Fsqd
_refine_ls_weighting_details 'calc w=1/[\s^2^(Fo^2^)+(0.0562P)^2^] where P=(Fo^2^+2Fc^2^)/3'
_refine_ls_weighting_scheme calc
_refine_ls_wR_factor_gt 0.1132
_refine_ls_wR_factor_ref 0.1172
_reflns_number_gt 2535
_reflns_number_total 2943
_reflns_threshold_expression >2sigma(I)
_cod_data_source_file zs2337sup1.cif
_cod_data_source_block I
_cod_original_sg_symbol_H-M 'P 21/n'
_cod_database_code 2240986
_cod_database_fobs_code 2240986

loop_
_symmetry_equiv_pos_as_xyz
'x, y, z'
'-x+1/2, y+1/2, -z+1/2'
'-x, -y, -z'
'x-1/2, -y-1/2, z-1/2'

loop_
_atom_site_type_symbol
_atom_site_label
_atom_site_fract_x
_atom_site_fract_y
_atom_site_fract_z
_atom_site_U_iso_or_equiv
_atom_site_adp_type
_atom_site_calc_flag
_atom_site_occupancy
_atom_site_symmetry_multiplicity
N N1 0.95971(8) 0.23656(4) 0.20204(8) 0.01244(12) Uani d 1 1
H H1 0.946(2) 0.2147(12) 0.087(3) 0.080 Uiso d 1 1
N N3 0.79681(9) -0.00660(5) 0.33122(9) 0.01989(14) Uani d 1 1
N N4 0.97866(9) 0.20303(5) 0.83076(8) 0.01915(14) Uani d 1 1
N N5 1.08587(9) 0.39994(5) 0.14988(8) 0.01601(13) Uani d 1 1
N N6 1.15492(9) 0.48197(5) 0.22731(9) 0.01800(14) Uani d 1 1
N N7 1.21954(11) 0.55869(5) 0.27860(11) 0.02869(17) Uani d 1 1
N N2 1.05744(8) 0.33629(4) 0.44841(8) 0.01346(13) Uani d 1 1
C C1 0.92901(9) 0.17977(5) 0.34810(8) 0.01148(13) Uani d 1 1
C C2 0.98919(9) 0.24295(5) 0.49778(8) 0.01203(13) Uani d 1 1
C C3 1.03672(9) 0.32810(5) 0.27026(9) 0.01232(13) Uani d 1 1
C C4 0.85397(9) 0.07743(5) 0.33564(9) 0.01397(13) Uani d 1 1
C C5 0.98406(9) 0.22016(5) 0.68201(9) 0.01401(14) Uani d 1 1

loop_
_atom_site_aniso_label
_atom_site_aniso_U_11
_atom_site_aniso_U_22
_atom_site_aniso_U_33
_atom_site_aniso_U_12
_atom_site_aniso_U_13
_atom_site_aniso_U_23
N1 0.0156(3) 0.0141(3) 0.0079(2) 0.00008(18) 0.00303(19) 0.00052(17)
N3 0.0220(3) 0.0172(3) 0.0203(3) -0.0027(2) 0.0043(2) -0.0015(2)
N4 0.0240(3) 0.0226(3) 0.0118(3) -0.0040(2) 0.0057(2) -0.0011(2)
N5 0.0204(3) 0.0149(3) 0.0138(3) -0.00141(19) 0.0059(2) 0.00269(19)
N6 0.0200(3) 0.0162(3) 0.0196(3) -0.0002(2) 0.0082(2) 0.0035(2)
N7 0.0357(4) 0.0186(3) 0.0346(4) -0.0069(3) 0.0137(3) -0.0007(3)
N2 0.0162(3) 0.0143(3) 0.0104(2) -0.00187(18) 0.00392(19) -0.00013(18)
C1 0.0136(3) 0.0123(3) 0.0088(3) -0.0004(2) 0.0029(2) 0.00006(19)
C2 0.0140(3) 0.0136(3) 0.0088(3) -0.0007(2) 0.0033(2) -0.00039(19)
C3 0.0132(3) 0.0136(3) 0.0107(3) 0.0005(2) 0.0036(2) 0.0010(2)
C4 0.0154(3) 0.0159(3) 0.0105(3) 0.0004(2) 0.0027(2) -0.0001(2)
C5 0.0160(3) 0.0154(3) 0.0110(3) -0.0025(2) 0.0038(2) -0.0021(2)

loop_
_atom_type_symbol
_atom_type_description
_atom_type_scat_dispersion_real
_atom_type_scat_dispersion_imag
_atom_type_scat_source
C C 0.0033 0.0016 'International Tables Vol C Tables 4.2.6.8 and 6.1.1.4'
H H 0.0000 0.0000 'International Tables Vol C Tables 4.2.6.8 and 6.1.1.4'
N N 0.0061 0.0033 'International Tables Vol C Tables 4.2.6.8 and 6.1.1.4'

loop_
_geom_angle_atom_site_label_1
_geom_angle_atom_site_label_2
_geom_angle_atom_site_label_3
_geom_angle
C3 N1 C1 106.32(5)
C3 N1 H1 126.2(11)
C1 N1 H1 127.1(10)
N6 N5 C3 112.74(6)
N7 N6 N5 172.47(8)
C3 N2 C2 103.55(5)
N1 C1 C2 105.25(6)
N1 C1 C4 124.29(6)
C2 C1 C4 130.45(6)
N2 C2 C1 111.15(6)
N2 C2 C5 121.75(6)
C1 C2 C5 127.10(6)
N2 C3 N1 113.73(6)
N2 C3 N5 128.17(6)
N1 C3 N5 118.09(6)
N3 C4 C1 177.65(7)
N4 C5 C2 179.07(8)

loop_
_geom_bond_atom_site_label_1
_geom_bond_atom_site_label_2
_geom_bond_distance
N1 C3 1.3545(8)
N1 C1 1.3752(8)
N1 H1 0.893(19)
N3 C4 1.1530(8)
N4 C5 1.1489(9)
N5 N6 1.2549(8)
N5 C3 1.3907(8)
N6 N7 1.1232(9)
N2 C3 1.3202(8)
N2 C2 1.3770(9)
C1 C2 1.3808(9)
C1 C4 1.4171(9)
C2 C5 1.4241(9)

loop_
_geom_hbond_atom_site_label_D
_geom_hbond_atom_site_label_H
_geom_hbond_atom_site_label_A
_geom_hbond_site_symmetry_A
_geom_hbond_distance_DH
_geom_hbond_distance_HA
_geom_hbond_distance_DA
_geom_hbond_angle_DHA
_geom_hbond_publ_flag
N1 H1 N4 1_554 0.89(2) 2.00(2) 2.8572(9) 160.9(14) yes

loop_
_geom_torsion_atom_site_label_1
_geom_torsion_atom_site_label_2
_geom_torsion_atom_site_label_3
_geom_torsion_atom_site_label_4
_geom_torsion
_geom_torsion_publ_flag
C3 N1 C1 C2 0.65(7) no
C3 N1 C1 C4 -178.28(6) no
C1 N1 C3 N2 -0.56(8) no
C1 N1 C3 N5 178.61(6) no
C3 N2 C2 C1 0.24(8) no
C3 N2 C2 C5 -179.26(6) no
C2 N2 C3 N1 0.20(8) no
C2 N2 C3 N5 -178.86(7) no
N6 N5 C3 N1 179.67(6) no
N6 N5 C3 N2 -1.31(11) no
N1 C1 C2 N2 -0.56(8) no
N1 C1 C2 C5 178.90(7) no
C4 C1 C2 N2 178.28(7) no
C4 C1 C2 C5 -2.26(12) no
